data_8103011
loop_
_publ_author_name
'Anastasia M. Alekseeva'
'Yurii Prots'
'Andreas Leithe-Jasper'
'Evgeny V. Antipov'
'Yuri Grin'

_publ_section_title
;
 Crystal structure of magnesium iridium boride, Mg2Ir1-xB6+2x (x = 0.3)
;
_journal_issue 1
_journal_name_full 'Zeitschrift f\"ur Kristallographie - New Crystal Structures'
_journal_page_first 19
_journal_volume 224
_journal_year 2009
_chemical_formula_sum 'B6.6 Ir0.7 Mg2'
_chemical_formula_weight 254.52
_chemical_name_systematic
; 
Magnesium Iridium Boride
;
_space_group_IT_number 55
_symmetry_cell_setting orthorhombic
_symmetry_space_group_name_Hall '-P 2 2ab'
_symmetry_space_group_name_H-M 'P b a m'
_audit_creation_method 'CSD2CIF created by WinCSD program.'
_cell_angle_alpha 90
_cell_angle_beta 90
_cell_angle_gamma 90
_cell_formula_units_Z 4
_cell_length_a 8.7783(7)
_cell_length_b 11.0643(9)
_cell_length_c 3.5681(2)
_cell_measurement_reflns_used 1611
_cell_measurement_temperature 295.15
_cell_measurement_theta_max 31.505
_cell_measurement_theta_min 2.320
_cell_volume 346.55(4)
_computing_cell_refinement 'CrystalClear (Rigaku Corp., 2000)'
_computing_data_collection 'CrystalClear (Rigaku Corp., 2000)'
_computing_data_reduction 'CrystalClear (Rigaku Corp., 2000)'
_computing_molecular_graphics '(ATOMS v6.2 (c); Share Software, 2005)'
_computing_publication_material '(WinCSD; Akselrud et al, 1993)'
_computing_structure_refinement '(WinCSD; Akselrud et al, 1993)'
_computing_structure_solution '(WinCSD; Akselrud et al, 1993)'
_diffrn_ambient_temperature 295.150
_diffrn_detector_area_resol_mean 14.6306
_diffrn_measurement_details
;
scan:
    Number of images: 400
               Slice: 0.0000 - 240.0000
         Image width: 0.6000
            Exp time: 90.0000
       Rotation axis: Phi
               Omega: 0.0000
                 Chi: 0.0000
                 Phi: 0.0000
                 XTD: 41.9000
              2theta: -20.0000
scan:
    Number of images: 100
               Slice: -35.0000 - 25.0000
         Image width: 0.6000
            Exp time: 90.0000
       Rotation axis: Omega
               Omega: 0.0000
                 Chi: -90.0000
                 Phi: 5.0000
                 XTD: 41.9000
              2theta: -20.0000

;
_diffrn_measurement_device
;
Mercury70 (2x2 bin mode)
;
_diffrn_measurement_device_details
;
AFC7: Eulerian 3-circle
;
_diffrn_measurement_method dtprofit.ref
_diffrn_orient_matrix_type d*Trek
_diffrn_orient_matrix_UB_11 -0.0953
_diffrn_orient_matrix_UB_12 0.2107
_diffrn_orient_matrix_UB_13 -0.1583
_diffrn_orient_matrix_UB_21 0.0658
_diffrn_orient_matrix_UB_22 0.0730
_diffrn_orient_matrix_UB_23 0.0576
_diffrn_orient_matrix_UB_31 0.0671
_diffrn_orient_matrix_UB_32 -0.0139
_diffrn_orient_matrix_UB_33 -0.0589
_diffrn_radiation_detector CCD
_diffrn_radiation_monochromator 'Graphite Monochromator'
_diffrn_radiation_source 'Sealed Tube'
_diffrn_radiation_type Molybdenum
_diffrn_radiation_wavelength 0.7107
_diffrn_reflns_av_R_equivalents 0.024
_diffrn_reflns_number 2830
_diffrn_reflns_reduction_process 'Lp corrections applied'
_diffrn_reflns_theta_full 31.505
_diffrn_reflns_theta_max 31.505
_diffrn_reflns_theta_min 2.320
_diffrn_source_current 40.0000
_diffrn_source_power 2.0000
_diffrn_source_voltage 50.0000
_exptl_absorpt_coefficient_mu 27.84
_exptl_absorpt_correction_T_max 1.0000
_exptl_absorpt_correction_T_min 0.7835
_exptl_absorpt_correction_type multi-scan
_exptl_crystal_colour Gray
_exptl_crystal_density_diffrn 4.80
_exptl_crystal_description Block
_exptl_crystal_F_000 436.9
_exptl_crystal_size_max 0.025
_exptl_crystal_size_mid 0.040
_exptl_crystal_size_min 0.045
_refine_diff_density_max 2.16
_refine_diff_density_min -0.50
_refine_ls_extinction_coef 0.000001
_refine_ls_extinction_method 'Sheldrick-2 (Sheldrik G.M., SHELXS-97, 1997)'
_refine_ls_goodness_of_fit_gt 1.030
_refine_ls_goodness_of_fit_ref 1.030
_refine_ls_number_parameters 43
_refine_ls_number_reflns 570
_refine_ls_R_factor_all 0.021
_refine_ls_R_factor_gt 0.019
_refine_ls_structure_factor_coef F
_refine_ls_weighting_scheme unit
_refine_ls_wR_factor_gt 0.019
_refine_ls_wR_factor_ref 0.021
_reflns_number_gt 594
_reflns_number_total 657
_reflns_threshold_expression F~o~>4\s(F~o~)
_cod_data_source_file 409980.cff
_cod_data_source_block Mg2Ir0.7B6.6
_cod_depositor_comments
;
The following corrections have been performed
in the original file before processing it for deposition
(the diff against the Z. Krist. - NCS original is given):

Index: 2009/01/409980.cff
===================================================================
--- 2009/01/409980.cff    (revision 564)
+++ 2009/01/409980.cff    (revision 565)
@@ -165,7 +165,7 @@
  5   -x,-y,-z
  6   -1/2+x,-1/2-y,-z
  7   -1/2-x,-1/2+y,-z
- 8   x,-y,-z
+ 8   x,y,-z
 _cell_length_a                           8.7783(7)      
 _cell_length_b                           11.0643(9)      
 _cell_length_c                           3.5681(2)    

Saulius Gra\<zulis
2011-03-03

The following automatic conversions were performed:
'_exptl_absorpt_correction_type' value 'Multi-scan' changed to
'multi-scan' according to
'/home/saulius/struct/CIF-dictionaries/cif_core.dic' dictionary named
'cif_core.dic' version 2.4.1 from 2010-06-29.

Automatic conversion script
Id: cif_fix_enum 1555 2011-01-17 13:19:09Z saulius 
;
_cod_original_cell_volume 345.55(8)
_cod_original_sg_symbol_Hall '-P -2z;-2xab'
_cod_original_formula_sum 'Mg2 Ir0.7 B6.6'
_cod_database_code 8103011

loop_
_symmetry_equiv_pos_site_id
_symmetry_equiv_pos_as_xyz
1 x,y,z
2 1/2-x,1/2+y,z
3 1/2+x,1/2-y,z
4 -x,-y,z
5 -x,-y,-z
6 -1/2+x,-1/2-y,-z
7 -1/2-x,-1/2+y,-z
8 x,y,-z

loop_
_atom_site_label
_atom_site_type_symbol
_atom_site_fract_x
_atom_site_fract_y
_atom_site_fract_z
_atom_site_adp_type
_atom_site_U_iso_or_equiv
_atom_site_symmetry_multiplicity
_atom_site_occupancy
_atom_site_Wyckoff_symbol
Mg1 Mg 0.8181(2) 0.0841(2) 0 Uani 0.0140(5) 4 1 g
Mg2 Mg 0.4455(2) 0.1245(2) 0 Uani 0.0078(5) 4 1 g
Ir Ir 0.13943(3) 0.18085(2) 0 Uani 0.00650(9) 4 0.678(4) g
B1 B 0.2531(6) 0.0790(5) 0.5 Uiso 0.0061(9) 4 1 h
B2 B 0.0534(7) 0.0652(5) 0.5 Uiso 0.0095(10) 4 1 h
B3 B 0.5958(6) 0.0266(5) 0.5 Uiso 0.0066(9) 4 1 h
B4 B 0.6283(6) 0.1815(5) 0.5 Uiso 0.0068(9) 4 1 h
B5 B 0.9793(6) 0.2115(5) 0.5 Uiso 0.0062(9) 4 1 h
B6 B 0.2938(6) 0.2371(5) 0.5 Uiso 0.0082(9) 4 1 h
B7 B 0.1418(13) 0.1823(10) 0.242(3) Uiso 0.004(2) 8 0.304(12) i

loop_
_atom_site_aniso_label
_atom_site_aniso_type_symbol
_atom_site_aniso_U_11
_atom_site_aniso_U_22
_atom_site_aniso_U_33
_atom_site_aniso_U_12
_atom_site_aniso_U_13
_atom_site_aniso_U_23
Mg1 Mg 0.0132(9) 0.0115(8) 0.0173(10) -0.0012(7) 0 0
Mg2 Mg 0.0080(8) 0.0079(8) 0.0074(8) 0.0003(6) 0 0
Ir Ir 0.00407(1) 0.00460(1) 0.0108(2) 0.00036(9) 0 0

loop_
_atom_type_symbol
_atom_type_scat_dispersion_real
_atom_type_scat_dispersion_imag
_atom_type_scat_source
Mg 0.042 0.036 'International Tables Vol IV Tables  2.3.1'
Ir -2.066 7.990 'International Tables Vol IV Tables  2.3.1'
B 0.000 0.001 'International Tables Vol IV Tables  2.3.1'

loop_
_geom_bond_atom_site_label_1
_geom_bond_atom_site_label_2
_geom_bond_distance
_geom_bond_publ_flag
Mg1 B1 2.613(4) ?
Mg1 B1 2.613(4) ?
Mg1 B4 2.668(4) ?
Mg1 B4 2.668(4) ?
Mg1 B6 2.673(4) ?
Mg1 B6 2.673(4) ?
Mg1 B5 2.678(4) ?
Mg1 B5 2.678(4) ?
Mg1 B2 2.680(5) ?
Mg1 B2 2.680(5) ?
Mg1 B3 2.719(4) ?
Mg1 B3 2.719(4) ?
Mg1 B2 2.737(5) ?
Mg1 B2 2.737(5) ?
Mg1 Ir 2.955(2) ?
Mg1 Ir 3.017(2) ?
Mg1 Ir 3.037(2) ?
Mg1 Mg2 3.268(3) ?
Mg2 B3 2.470(4) ?
Mg2 B3 2.470(4) ?
Mg2 B3 2.472(4) ?
Mg2 B3 2.472(4) ?
Mg2 B4 2.481(4) ?
Mg2 B4 2.481(4) ?
Mg2 B1 2.508(4) ?
Mg2 B1 2.508(4) ?
Mg2 B6 2.551(4) ?
Mg2 B6 2.551(4) ?
Mg2 B5 2.561(4) ?
Mg2 B5 2.561(4) ?
Mg2 Ir 2.745(2) ?
Mg2 Ir 2.758(2) ?
Mg2 B7 2.874(11) ?
Mg2 B7 2.874(11) ?
Mg2 Mg2 2.917(3) ?
Ir B5 2.297(3) ?
Ir B5 2.297(3) ?
Ir B2 2.322(4) ?
Ir B2 2.322(4) ?
Ir B6 2.325(4) ?
Ir B6 2.325(4) ?
Ir B1 2.334(4) ?
Ir B1 2.334(4) ?
Ir B4 2.348(4) ?
Ir B4 2.348(4) ?
B1 B2 1.760(8) ?
B1 B7 1.763(12) ?
B1 B7 1.763(12) ?
B1 B3 1.767(8) ?
B1 B6 1.786(8) ?
B2 B2 1.720(8) ?
B2 B5 1.745(8) ?
B2 B7 1.769(12) ?
B2 B7 1.769(12) ?
B3 B4 1.738(7) ?
B3 B3 1.782(8) ?
B4 B6 1.709(8) ?
B4 B5 1.764(8) ?
B4 B7 1.769(12) ?
B4 B7 1.769(12) ?
B5 B6 1.725(8) ?
B5 B7 1.728(12) ?
B5 B7 1.728(12) ?
B6 B7 1.730(12) ?
B6 B7 1.730(12) ?
B7 B7 1.73(2) ?
B7 B7 1.84(2) ?
